data_7240517
loop_
_publ_author_name
'Podjed, Nina'
'Modec, Barbara'
'Alcaide, Mar\'ia M.'
'L\'opez-Serrano, Joaqu\'in'

_publ_section_title
;
 From cyclic amines and acetonitrile to amidine zinc(ii) complexes
;
_journal_issue 31
_journal_name_full 'RSC Advances'
_journal_page_first 18200
_journal_page_last 18221
_journal_paper_doi 10.1039/D0RA03192E
_journal_volume 10
_journal_year 2020
_chemical_formula_moiety 'C30 H34 N4 O4 Zn'
_chemical_formula_sum 'C30 H34 N4 O4 Zn'
_chemical_formula_weight 579.98
_space_group_crystal_system monoclinic
_space_group_IT_number 14
_space_group_name_Hall '-P 2yn'
_space_group_name_H-M_alt 'P 1 21/n 1'
_atom_sites_solution_hydrogens mixed
_audit_creation_date 2019-12-16
_audit_creation_method
;
Olex2 1.2
(compiled 2018.05.29 svn.r3508 for OlexSys, GUI svn.r5506)
;
_audit_update_record
;
2019-12-19 deposited with the CCDC.	2020-04-29 downloaded from the CCDC.
;
_cell_angle_alpha 90
_cell_angle_beta 91.748(4)
_cell_angle_gamma 90
_cell_formula_units_Z 2
_cell_length_a 11.8913(6)
_cell_length_b 7.6503(3)
_cell_length_c 16.1369(8)
_cell_measurement_reflns_used 4686
_cell_measurement_temperature 150.00(10)
_cell_measurement_theta_max 29.9480
_cell_measurement_theta_min 3.3860
_cell_volume 1467.32(12)
_computing_cell_refinement 'CrysAlisPro 1.171.39.46e (Rigaku OD, 2018)'
_computing_data_collection 'CrysAlisPro 1.171.39.46e (Rigaku OD, 2018)'
_computing_data_reduction 'CrysAlisPro 1.171.39.46e (Rigaku OD, 2018)'
_computing_molecular_graphics 'Olex2 (Dolomanov et al., 2009)'
_computing_publication_material 'Olex2 (Dolomanov et al., 2009)'
_computing_structure_refinement 'ShelXL (Sheldrick, 2015)'
_computing_structure_solution 'SHELXT 2018/2 (Sheldrick, 2018)'
_diffrn_ambient_environment N~2~
_diffrn_ambient_temperature 150.00(10)
_diffrn_detector 'CCD plate'
_diffrn_detector_area_resol_mean 5.2466
_diffrn_detector_type Atlas
_diffrn_measured_fraction_theta_full 0.998
_diffrn_measured_fraction_theta_max 0.998
_diffrn_measurement_details
;
List of Runs (angles in degrees, time in seconds):

  # Type    Start    End  Width  t~exp~   \w     \q     \k     \f   Frames
#--------------------------------------------------------------------------
  1  \w    -87.00 -60.00   1.00    4.00    --  -14.59-178.00   0.00   27
  2  \w    -43.00  38.00   1.00    4.00    --   14.67 -57.00 120.00   81
  3  \w    -57.00  36.00   1.00    4.00    --   14.67 -57.00-120.00   93
;
_diffrn_measurement_device 'four-circle diffractometer'
_diffrn_measurement_device_type 'SuperNova, Dual, Cu at home/near, Atlas'
_diffrn_measurement_method '\w scans'
_diffrn_orient_matrix_type 'CrysAlisPro convention (1999,Acta A55,543-557)'
_diffrn_orient_matrix_UB_11 -0.0566525000
_diffrn_orient_matrix_UB_12 -0.0223008000
_diffrn_orient_matrix_UB_13 0.0077123000
_diffrn_orient_matrix_UB_21 -0.0033251000
_diffrn_orient_matrix_UB_22 -0.0472510000
_diffrn_orient_matrix_UB_23 -0.0378260000
_diffrn_orient_matrix_UB_31 0.0184884000
_diffrn_orient_matrix_UB_32 -0.0765891000
_diffrn_orient_matrix_UB_33 0.0210461000
_diffrn_radiation_monochromator mirror
_diffrn_radiation_probe x-ray
_diffrn_radiation_type MoK\a
_diffrn_radiation_wavelength 0.71073
_diffrn_reflns_av_R_equivalents 0.0192
_diffrn_reflns_av_unetI/netI 0.0278
_diffrn_reflns_Laue_measured_fraction_full 0.998
_diffrn_reflns_Laue_measured_fraction_max 0.998
_diffrn_reflns_limit_h_max 15
_diffrn_reflns_limit_h_min -11
_diffrn_reflns_limit_k_max 9
_diffrn_reflns_limit_k_min -9
_diffrn_reflns_limit_l_max 20
_diffrn_reflns_limit_l_min -19
_diffrn_reflns_number 7093
_diffrn_reflns_point_group_measured_fraction_full 0.998
_diffrn_reflns_point_group_measured_fraction_max 0.998
_diffrn_reflns_theta_full 26.000
_diffrn_reflns_theta_max 27.500
_diffrn_reflns_theta_min 2.947
_diffrn_source 'micro-focus sealed X-ray tube'
_diffrn_source_type 'SuperNova (Mo) X-ray Source'
_exptl_absorpt_coefficient_mu 0.877
_exptl_absorpt_correction_T_max 1.00000
_exptl_absorpt_correction_T_min 0.65107
_exptl_absorpt_correction_type multi-scan
_exptl_absorpt_process_details
;
CrysAlisPro 1.171.39.46e (Rigaku Oxford Diffraction, 2018)
Empirical absorption correction using spherical harmonics,
 implemented in SCALE3 ABSPACK scaling algorithm.
;
_exptl_crystal_colour colourless
_exptl_crystal_density_diffrn 1.313
_exptl_crystal_density_meas ?
_exptl_crystal_density_method 'not measured'
_exptl_crystal_description block
_exptl_crystal_F_000 608
_exptl_crystal_size_max 0.9
_exptl_crystal_size_mid 0.7
_exptl_crystal_size_min 0.5
_refine_diff_density_max 0.339
_refine_diff_density_min -0.323
_refine_diff_density_rms 0.062
_refine_ls_extinction_method none
_refine_ls_goodness_of_fit_ref 1.113
_refine_ls_hydrogen_treatment mixed
_refine_ls_matrix_type full
_refine_ls_number_parameters 182
_refine_ls_number_reflns 3365
_refine_ls_number_restraints 0
_refine_ls_restrained_S_all 1.113
_refine_ls_R_factor_all 0.0346
_refine_ls_R_factor_gt 0.0304
_refine_ls_shift/su_max 0.000
_refine_ls_shift/su_mean 0.000
_refine_ls_structure_factor_coef Fsqd
_refine_ls_weighting_details 'w=1/[\s^2^(Fo^2^)+(0.0348P)^2^+1.1087P] where P=(Fo^2^+2Fc^2^)/3'
_refine_ls_weighting_scheme calc
_refine_ls_wR_factor_gt 0.0832
_refine_ls_wR_factor_ref 0.0852
_reflns_Friedel_coverage 0.000
_reflns_number_gt 3014
_reflns_number_total 3365
_reflns_threshold_expression 'I > 2\s(I)'
_cod_data_source_file d0ra03192e3.cif
_cod_data_source_block 1
_cod_depositor_comments
;
The following automatic conversions were performed:

data item '_exptl_crystal_density_meas' value 'not measured' was
changed to '?' -- the value is perceived as not measured.

Automatic conversion script
Id: cif_fix_values 7556 2019-12-06 15:28:31Z antanas 

 Adding full bibliography for 7240517--7240533.cif.
;
_cod_database_code 7240517
_shelx_shelxl_version_number 2018/3
_shelx_space_group_comment
;
The symmetry employed for this shelxl refinement is uniquely defined
by the following loop, which should always be used as a source of
symmetry information in preference to the above space-group names.
They are only intended as comments.
;
_shelx_estimated_absorpt_t_max 0.540
_shelx_estimated_absorpt_t_min 0.419

loop_
_space_group_symop_operation_xyz
'x, y, z'
'-x+1/2, y+1/2, -z+1/2'
'-x, -y, -z'
'x-1/2, -y-1/2, z-1/2'

loop_
_atom_site_label
_atom_site_type_symbol
_atom_site_fract_x
_atom_site_fract_y
_atom_site_fract_z
_atom_site_U_iso_or_equiv
_atom_site_adp_type
_atom_site_occupancy
_atom_site_site_symmetry_order
_atom_site_calc_flag
_atom_site_refinement_flags_posn
_atom_site_refinement_flags_adp
_atom_site_refinement_flags_occupancy
_atom_site_disorder_assembly
_atom_site_disorder_group
Zn1 Zn 0.500000 0.500000 0.500000 0.01200(9) Uani 1 2 d S T P . .
O11 O 0.48182(10) 0.72450(15) 0.43123(7) 0.0157(3) Uani 1 1 d . . . . .
O12 O 0.55504(12) 0.98649(15) 0.40428(8) 0.0206(3) Uani 1 1 d . . . . .
N1 N 0.64782(12) 0.66133(19) 0.54541(9) 0.0136(3) Uani 1 1 d . . . . .
N2 N 0.59675(12) 0.37437(19) 0.40095(9) 0.0141(3) Uani 1 1 d . . . . .
C11 C 0.64412(14) 0.8165(2) 0.50969(10) 0.0146(3) Uani 1 1 d . . . . .
C12 C 0.71996(17) 0.9522(2) 0.52982(13) 0.0237(4) Uani 1 1 d . . . . .
H12 H 0.714029 1.059746 0.503211 0.028 Uiso 1 1 calc R . . . .
C13 C 0.80234(17) 0.9237(3) 0.58894(14) 0.0279(4) Uani 1 1 d . . . . .
H13 H 0.852893 1.012159 0.603310 0.033 Uiso 1 1 calc R . . . .
C14 C 0.81038(15) 0.7599(3) 0.62799(12) 0.0206(4) Uani 1 1 d . . . . .
C15 C 0.89165(16) 0.7214(3) 0.69103(13) 0.0273(4) Uani 1 1 d . . . . .
H15 H 0.943311 0.806891 0.707430 0.033 Uiso 1 1 calc R . . . .
C16 C 0.89585(17) 0.5618(3) 0.72826(12) 0.0280(5) Uani 1 1 d . . . . .
H16 H 0.949214 0.539124 0.770216 0.034 Uiso 1 1 calc R . . . .
C17 C 0.81846(16) 0.4305(3) 0.70266(12) 0.0258(4) Uani 1 1 d . . . . .
H17 H 0.822756 0.320509 0.727141 0.031 Uiso 1 1 calc R . . . .
C18 C 0.73733(15) 0.4625(3) 0.64246(11) 0.0200(4) Uani 1 1 d . . . . .
H18 H 0.686644 0.375151 0.626687 0.024 Uiso 1 1 calc R . . . .
C19 C 0.73097(14) 0.6290(2) 0.60438(10) 0.0154(3) Uani 1 1 d . . . . .
C21 C 0.71947(15) 0.3975(2) 0.40938(11) 0.0184(4) Uani 1 1 d . . . . .
H21A H 0.744274 0.362665 0.464766 0.022 Uiso 1 1 calc R . . . .
H21B H 0.737199 0.520425 0.402885 0.022 Uiso 1 1 calc R . . . .
C22 C 0.78438(16) 0.2917(3) 0.34600(13) 0.0245(4) Uani 1 1 d . . . . .
H22A H 0.864144 0.316619 0.352496 0.029 Uiso 1 1 calc R . . . .
H22B H 0.773374 0.167833 0.355738 0.029 Uiso 1 1 calc R . . . .
C23 C 0.74414(18) 0.3373(3) 0.25857(12) 0.0240(4) Uani 1 1 d . . . . .
H23A H 0.780625 0.261491 0.219388 0.029 Uiso 1 1 calc R . . . .
H23B H 0.764617 0.457006 0.246221 0.029 Uiso 1 1 calc R . . . .
C24 C 0.61730(17) 0.3162(3) 0.24922(12) 0.0247(4) Uani 1 1 d . . . . .
H24A H 0.597968 0.193426 0.253362 0.030 Uiso 1 1 calc R . . . .
H24B H 0.592204 0.357361 0.194889 0.030 Uiso 1 1 calc R . . . .
C25 C 0.55734(16) 0.4186(2) 0.31573(11) 0.0200(4) Uani 1 1 d . . . . .
H25A H 0.568760 0.542538 0.306535 0.024 Uiso 1 1 calc R . . . .
H25B H 0.477218 0.395687 0.310380 0.024 Uiso 1 1 calc R . . . .
C110 C 0.55254(14) 0.8470(2) 0.44270(10) 0.0140(3) Uani 1 1 d . . . . .
H2 H 0.588(2) 0.273(3) 0.4096(14) 0.024(6) Uiso 1 1 d . . . . .

loop_
_atom_site_aniso_label
_atom_site_aniso_U_11
_atom_site_aniso_U_22
_atom_site_aniso_U_33
_atom_site_aniso_U_23
_atom_site_aniso_U_13
_atom_site_aniso_U_12
Zn1 0.01166(14) 0.00977(14) 0.01453(14) 0.00200(10) -0.00039(10) -0.00070(10)
O11 0.0171(6) 0.0120(5) 0.0177(6) 0.0026(5) -0.0045(5) -0.0014(5)
O12 0.0289(7) 0.0123(6) 0.0203(6) 0.0044(5) -0.0019(5) -0.0034(5)
N1 0.0128(7) 0.0150(7) 0.0129(7) -0.0004(5) 0.0000(5) 0.0001(5)
N2 0.0151(7) 0.0108(7) 0.0163(7) 0.0015(6) 0.0006(5) -0.0008(6)
C11 0.0141(8) 0.0142(8) 0.0156(8) -0.0013(6) 0.0008(6) -0.0001(6)
C12 0.0229(10) 0.0143(8) 0.0336(11) -0.0010(8) -0.0035(8) -0.0039(7)
C13 0.0221(10) 0.0223(10) 0.0387(12) -0.0089(9) -0.0068(8) -0.0072(8)
C14 0.0161(9) 0.0246(9) 0.0209(9) -0.0085(7) -0.0017(7) 0.0016(7)
C15 0.0165(9) 0.0363(11) 0.0286(10) -0.0145(9) -0.0074(8) 0.0025(8)
C16 0.0183(9) 0.0451(12) 0.0203(9) -0.0066(9) -0.0076(7) 0.0102(9)
C17 0.0199(9) 0.0371(11) 0.0203(9) 0.0062(8) 0.0001(7) 0.0077(9)
C18 0.0150(8) 0.0257(9) 0.0194(9) 0.0041(7) -0.0007(7) -0.0004(7)
C19 0.0118(8) 0.0219(9) 0.0126(8) -0.0021(7) 0.0003(6) 0.0005(7)
C21 0.0145(8) 0.0189(8) 0.0218(9) -0.0024(7) 0.0020(7) -0.0012(7)
C22 0.0187(9) 0.0241(9) 0.0310(10) -0.0052(8) 0.0052(8) 0.0025(8)
C23 0.0312(10) 0.0164(9) 0.0251(10) -0.0007(7) 0.0146(8) -0.0002(8)
C24 0.0313(11) 0.0267(10) 0.0162(9) -0.0009(7) 0.0007(7) 0.0012(8)
C25 0.0201(9) 0.0230(9) 0.0167(8) 0.0022(7) -0.0005(7) 0.0016(7)
C110 0.0170(8) 0.0119(7) 0.0133(8) -0.0013(6) 0.0010(6) 0.0005(6)

loop_
_atom_type_symbol
_atom_type_description
_atom_type_scat_dispersion_real
_atom_type_scat_dispersion_imag
_atom_type_scat_source
C C 0.0033 0.0016 'International Tables Vol C Tables 4.2.6.8 and 6.1.1.4'
H H 0.0000 0.0000 'International Tables Vol C Tables 4.2.6.8 and 6.1.1.4'
N N 0.0061 0.0033 'International Tables Vol C Tables 4.2.6.8 and 6.1.1.4'
O O 0.0106 0.0060 'International Tables Vol C Tables 4.2.6.8 and 6.1.1.4'
Zn Zn 0.2839 1.4301 'International Tables Vol C Tables 4.2.6.8 and 6.1.1.4'

loop_
_geom_angle_atom_site_label_1
_geom_angle_atom_site_label_2
_geom_angle_atom_site_label_3
_geom_angle
_geom_angle_site_symmetry_1
_geom_angle_site_symmetry_3
_geom_angle_publ_flag
O11 Zn1 O11 180.0 . 3_666 ?
O11 Zn1 N1 77.62(5) . . ?
O11 Zn1 N1 102.38(5) 3_666 . ?
O11 Zn1 N1 102.38(5) . 3_666 ?
O11 Zn1 N1 77.62(5) 3_666 3_666 ?
O11 Zn1 N2 91.23(5) . . ?
O11 Zn1 N2 88.77(5) . 3_666 ?
O11 Zn1 N2 91.23(5) 3_666 3_666 ?
O11 Zn1 N2 88.77(5) 3_666 . ?
N1 Zn1 N1 180.0 3_666 . ?
N2 Zn1 N1 86.84(5) 3_666 . ?
N2 Zn1 N1 86.84(5) . 3_666 ?
N2 Zn1 N1 93.16(5) . . ?
N2 Zn1 N1 93.16(5) 3_666 3_666 ?
N2 Zn1 N2 180.0 . 3_666 ?
C110 O11 Zn1 118.73(11) . . ?
C11 N1 Zn1 109.61(11) . . ?
C11 N1 C19 118.56(15) . . ?
C19 N1 Zn1 131.68(12) . . ?
Zn1 N2 H2 103.1(17) . . ?
C21 N2 Zn1 114.59(11) . . ?
C21 N2 C25 110.09(14) . . ?
C21 N2 H2 103.2(17) . . ?
C25 N2 Zn1 114.50(11) . . ?
C25 N2 H2 110.4(17) . . ?
N1 C11 C12 123.38(16) . . ?
N1 C11 C110 117.35(15) . . ?
C12 C11 C110 119.27(16) . . ?
C11 C12 H12 120.5 . . ?
C13 C12 C11 119.05(18) . . ?
C13 C12 H12 120.5 . . ?
C12 C13 H13 120.2 . . ?
C12 C13 C14 119.60(18) . . ?
C14 C13 H13 120.2 . . ?
C13 C14 C15 122.99(18) . . ?
C13 C14 C19 118.22(17) . . ?
C15 C14 C19 118.76(18) . . ?
C14 C15 H15 119.3 . . ?
C16 C15 C14 121.31(19) . . ?
C16 C15 H15 119.3 . . ?
C15 C16 H16 120.2 . . ?
C15 C16 C17 119.55(18) . . ?
C17 C16 H16 120.2 . . ?
C16 C17 H17 119.4 . . ?
C18 C17 C16 121.2(2) . . ?
C18 C17 H17 119.4 . . ?
C17 C18 H18 120.1 . . ?
C17 C18 C19 119.72(18) . . ?
C19 C18 H18 120.1 . . ?
N1 C19 C14 121.18(16) . . ?
N1 C19 C18 119.37(16) . . ?
C18 C19 C14 119.45(16) . . ?
N2 C21 H21A 108.9 . . ?
N2 C21 H21B 108.9 . . ?
N2 C21 C22 113.15(15) . . ?
H21A C21 H21B 107.8 . . ?
C22 C21 H21A 108.9 . . ?
C22 C21 H21B 108.9 . . ?
C21 C22 H22A 109.6 . . ?
C21 C22 H22B 109.6 . . ?
H22A C22 H22B 108.1 . . ?
C23 C22 C21 110.40(16) . . ?
C23 C22 H22A 109.6 . . ?
C23 C22 H22B 109.6 . . ?
C22 C23 H23A 109.5 . . ?
C22 C23 H23B 109.5 . . ?
C22 C23 C24 110.61(16) . . ?
H23A C23 H23B 108.1 . . ?
C24 C23 H23A 109.5 . . ?
C24 C23 H23B 109.5 . . ?
C23 C24 H24A 109.4 . . ?
C23 C24 H24B 109.4 . . ?
C23 C24 C25 111.11(16) . . ?
H24A C24 H24B 108.0 . . ?
C25 C24 H24A 109.4 . . ?
C25 C24 H24B 109.4 . . ?
N2 C25 C24 113.32(15) . . ?
N2 C25 H25A 108.9 . . ?
N2 C25 H25B 108.9 . . ?
C24 C25 H25A 108.9 . . ?
C24 C25 H25B 108.9 . . ?
H25A C25 H25B 107.7 . . ?
O11 C110 C11 116.44(14) . . ?
O12 C110 O11 126.22(16) . . ?
O12 C110 C11 117.33(15) . . ?

loop_
_geom_bond_atom_site_label_1
_geom_bond_atom_site_label_2
_geom_bond_distance
_geom_bond_site_symmetry_2
_geom_bond_publ_flag
Zn1 O11 2.0526(12) . ?
Zn1 O11 2.0526(12) 3_666 ?
Zn1 N1 2.2520(14) . ?
Zn1 N1 2.2520(14) 3_666 ?
Zn1 N2 2.2168(15) . ?
Zn1 N2 2.2168(15) 3_666 ?
O11 C110 1.269(2) . ?
O12 C110 1.235(2) . ?
N1 C11 1.320(2) . ?
N1 C19 1.374(2) . ?
N2 C21 1.472(2) . ?
N2 C25 1.478(2) . ?
N2 H2 0.79(2) . ?
C11 C12 1.406(2) . ?
C11 C110 1.529(2) . ?
C12 H12 0.9300 . ?
C12 C13 1.364(3) . ?
C13 H13 0.9300 . ?
C13 C14 1.405(3) . ?
C14 C15 1.413(3) . ?
C14 C19 1.420(3) . ?
C15 H15 0.9300 . ?
C15 C16 1.362(3) . ?
C16 H16 0.9300 . ?
C16 C17 1.415(3) . ?
C17 H17 0.9300 . ?
C17 C18 1.370(3) . ?
C18 H18 0.9300 . ?
C18 C19 1.416(3) . ?
C21 H21A 0.9700 . ?
C21 H21B 0.9700 . ?
C21 C22 1.531(3) . ?
C22 H22A 0.9700 . ?
C22 H22B 0.9700 . ?
C22 C23 1.517(3) . ?
C23 H23A 0.9700 . ?
C23 H23B 0.9700 . ?
C23 C24 1.520(3) . ?
C24 H24A 0.9700 . ?
C24 H24B 0.9700 . ?
C24 C25 1.523(3) . ?
C25 H25A 0.9700 . ?
C25 H25B 0.9700 . ?

loop_
_geom_hbond_atom_site_label_D
_geom_hbond_atom_site_label_H
_geom_hbond_atom_site_label_A
_geom_hbond_distance_DH
_geom_hbond_distance_HA
_geom_hbond_distance_DA
_geom_hbond_angle_DHA
_geom_hbond_site_symmetry_A
_geom_hbond_publ_flag
N2 H2 O12 0.79(2) 2.23(2) 3.0093(19) 167(2) 1_545 yes

loop_
_geom_torsion_atom_site_label_1
_geom_torsion_atom_site_label_2
_geom_torsion_atom_site_label_3
_geom_torsion_atom_site_label_4
_geom_torsion
_geom_torsion_site_symmetry_1
_geom_torsion_site_symmetry_2
_geom_torsion_site_symmetry_3
_geom_torsion_site_symmetry_4
_geom_torsion_publ_flag
Zn1 O11 C110 O12 177.27(14) . . . . ?
Zn1 O11 C110 C11 -1.71(19) . . . . ?
Zn1 N1 C11 C12 174.99(15) . . . . ?
Zn1 N1 C11 C110 -5.49(18) . . . . ?
Zn1 N1 C19 C14 -173.88(12) . . . . ?
Zn1 N1 C19 C18 5.9(2) . . . . ?
Zn1 N2 C21 C22 173.27(12) . . . . ?
Zn1 N2 C25 C24 -174.06(12) . . . . ?
N1 C11 C12 C13 0.3(3) . . . . ?
N1 C11 C110 O11 5.2(2) . . . . ?
N1 C11 C110 O12 -173.86(15) . . . . ?
N2 C21 C22 C23 56.2(2) . . . . ?
C11 N1 C19 C14 1.2(2) . . . . ?
C11 N1 C19 C18 -179.05(16) . . . . ?
C11 C12 C13 C14 0.5(3) . . . . ?
C12 C11 C110 O11 -175.24(16) . . . . ?
C12 C11 C110 O12 5.7(2) . . . . ?
C12 C13 C14 C15 -178.5(2) . . . . ?
C12 C13 C14 C19 -0.3(3) . . . . ?
C13 C14 C15 C16 179.08(19) . . . . ?
C13 C14 C19 N1 -0.5(3) . . . . ?
C13 C14 C19 C18 179.75(17) . . . . ?
C14 C15 C16 C17 0.9(3) . . . . ?
C15 C14 C19 N1 177.80(17) . . . . ?
C15 C14 C19 C18 -2.0(3) . . . . ?
C15 C16 C17 C18 -1.7(3) . . . . ?
C16 C17 C18 C19 0.6(3) . . . . ?
C17 C18 C19 N1 -178.54(17) . . . . ?
C17 C18 C19 C14 1.2(3) . . . . ?
C19 N1 C11 C12 -1.1(3) . . . . ?
C19 N1 C11 C110 178.44(14) . . . . ?
C19 C14 C15 C16 0.9(3) . . . . ?
C21 N2 C25 C24 55.1(2) . . . . ?
C21 C22 C23 C24 -53.7(2) . . . . ?
C22 C23 C24 C25 53.2(2) . . . . ?
C23 C24 C25 N2 -54.6(2) . . . . ?
C25 N2 C21 C22 -56.0(2) . . . . ?
C110 C11 C12 C13 -179.24(18) . . . . ?
